data_7202140
loop_
_publ_author_name
'Yao, Jing'
'Lu, Zhen-Da'
'Li, Yi-Zhi'
'Lin, Jian-Guo'
'Duan, Xian-Ying'
'Gao, Song'
'Meng, Qing-Jin'
'Lu, Chang-Sheng'

_publ_section_title
;
 Three-dimensional metal--organic frameworks constructed from bix and
 1,2,4-benzenetricarboxylate
;
_journal_issue 10
_journal_name_full CrystEngComm
_journal_page_first 1379
_journal_paper_doi 10.1039/b805263h
_journal_volume 10
_journal_year 2008
_chemical_formula_moiety 'C83 H65 N16 O18 Zn4'
_chemical_formula_sum 'C83 H65 N16 O18 Zn4'
_chemical_formula_weight 1836.07
_chemical_name_systematic
;
?
;
_space_group_IT_number 2
_symmetry_cell_setting triclinic
_symmetry_space_group_name_Hall '-P 1'
_symmetry_space_group_name_H-M 'P -1'
_atom_sites_solution_hydrogens geom
_atom_sites_solution_primary direct
_atom_sites_solution_secondary difmap
_audit_creation_method SHELXL-97
_cell_angle_alpha 114.061(2)
_cell_angle_beta 106.5910(10)
_cell_angle_gamma 94.815(3)
_cell_formula_units_Z 1
_cell_length_a 10.142(2)
_cell_length_b 14.930(4)
_cell_length_c 15.4664(16)
_cell_measurement_reflns_used 900
_cell_measurement_temperature 291(2)
_cell_measurement_theta_max 25.458
_cell_measurement_theta_min 3.056
_cell_volume 1995.0(7)
_computing_cell_refinement SMART
_computing_data_collection 'SMART (Bruker, 2000)'
_computing_data_reduction 'SAINT (Bruker, 2000)'
_computing_molecular_graphics SHELXTL
_computing_publication_material SHELXTL
_computing_structure_refinement SHELXTL
_computing_structure_solution 'SHELXTL (Bruker, 2000)'
_diffrn_ambient_temperature 291(2)
_diffrn_measured_fraction_theta_full 1.000
_diffrn_measured_fraction_theta_max 1.000
_diffrn_measurement_device_type 'Bruker Smart Apex CCD'
_diffrn_measurement_method 'phi and omega scans'
_diffrn_radiation_monochromator graphite
_diffrn_radiation_source 'fine-focus sealed tube'
_diffrn_radiation_type MoK\a
_diffrn_radiation_wavelength 0.71073
_diffrn_reflns_av_R_equivalents 0.0451
_diffrn_reflns_av_sigmaI/netI 0.0672
_diffrn_reflns_limit_h_max 11
_diffrn_reflns_limit_h_min -12
_diffrn_reflns_limit_k_max 18
_diffrn_reflns_limit_k_min -18
_diffrn_reflns_limit_l_max 19
_diffrn_reflns_limit_l_min -19
_diffrn_reflns_number 18626
_diffrn_reflns_theta_full 26.00
_diffrn_reflns_theta_max 26.00
_diffrn_reflns_theta_min 1.53
_exptl_absorpt_coefficient_mu 1.270
_exptl_absorpt_correction_T_max 0.7503
_exptl_absorpt_correction_T_min 0.7019
_exptl_absorpt_correction_type multi-scan
_exptl_absorpt_process_details '(SADABS; Bruker, 2000)'
_exptl_crystal_colour colourless
_exptl_crystal_density_diffrn 1.528
_exptl_crystal_density_method 'not measured'
_exptl_crystal_F_000 939
_exptl_crystal_size_max 0.30
_exptl_crystal_size_mid 0.26
_exptl_crystal_size_min 0.24
_refine_diff_density_max 0.496
_refine_diff_density_min -0.752
_refine_diff_density_rms 0.082
_refine_ls_extinction_method none
_refine_ls_goodness_of_fit_ref 1.019
_refine_ls_hydrogen_treatment constr
_refine_ls_matrix_type full
_refine_ls_number_parameters 559
_refine_ls_number_reflns 7849
_refine_ls_number_restraints 0
_refine_ls_restrained_S_all 1.019
_refine_ls_R_factor_all 0.0769
_refine_ls_R_factor_gt 0.0581
_refine_ls_shift/su_max 0.000
_refine_ls_shift/su_mean 0.000
_refine_ls_structure_factor_coef Fsqd
_refine_ls_weighting_details 'calc w=1/[\s^2^(Fo^2^)+(0.0500P)^2^+1.9900P] where P=(Fo^2^+2Fc^2^)/3'
_refine_ls_weighting_scheme calc
_refine_ls_wR_factor_gt 0.1162
_refine_ls_wR_factor_ref 0.1211
_reflns_number_gt 5970
_reflns_number_total 7849
_reflns_threshold_expression >2sigma(I)
_cod_data_source_file b805263h.txt
_cod_data_source_block 70308b
_cod_depositor_comments
;
The following automatic conversions were performed:
'_symmetry_cell_setting' value 'Triclinic' changed to 'triclinic'
according to '/home/saulius/struct/CIF-dictionaries/cif_core.dic'
dictionary named 'cif_core.dic' version 2.4.1 from 2010-06-29.

Automatic conversion script
Id: cif_fix_enum 1527 2010-12-29 10:47:43Z saulius 
;
_cod_database_code 7202140

loop_
_symmetry_equiv_pos_as_xyz
'x, y, z'
'-x, -y, -z'

loop_
_atom_site_label
_atom_site_type_symbol
_atom_site_fract_x
_atom_site_fract_y
_atom_site_fract_z
_atom_site_U_iso_or_equiv
_atom_site_adp_type
_atom_site_occupancy
_atom_site_symmetry_multiplicity
_atom_site_calc_flag
_atom_site_refinement_flags
_atom_site_disorder_assembly
_atom_site_disorder_group
C1 C 0.7796(11) 1.0129(7) 1.0041(7) 0.044(2) Uani 0.50 1 d P . .
C2 C 0.6407(5) 1.0002(4) 0.9978(3) 0.0503(13) Uani 1 1 d . . .
C3 C 0.5209(5) 0.9574(3) 0.9081(3) 0.0430(11) Uani 1 1 d . . .
C4 C 0.3862(5) 0.9551(3) 0.9060(3) 0.0415(11) Uani 1 1 d . . .
H4 H 0.3113 0.9256 0.8445 0.050 Uiso 1 1 calc R . .
C5 C 0.5526(6) 0.9064(4) 0.8131(3) 0.0518(13) Uani 1 1 d . . .
C6 C 0.2020(4) 0.7374(3) 0.4645(3) 0.0328(9) Uani 1 1 d . . .
C7 C 0.0507(4) 0.6821(3) 0.4013(3) 0.0265(8) Uani 1 1 d . . .
C8 C -0.0504(4) 0.7026(3) 0.4525(3) 0.0327(9) Uani 1 1 d . . .
H8 H -0.0191 0.7434 0.5219 0.039 Uiso 1 1 calc R . .
C9 C -0.1905(4) 0.6627(3) 0.4000(3) 0.0333(9) Uani 1 1 d . . .
H9 H -0.2549 0.6777 0.4333 0.040 Uiso 1 1 calc R . .
C10 C -0.2388(4) 0.5987(3) 0.2955(3) 0.0273(8) Uani 1 1 d . . .
C11 C -0.1410(4) 0.5795(3) 0.2464(3) 0.0366(9) Uani 1 1 d . . .
H11 H -0.1725 0.5374 0.1772 0.044 Uiso 1 1 calc R . .
C12 C 0.0054(4) 0.6227(3) 0.2997(3) 0.0345(9) Uani 1 1 d . . .
C13 C 0.0962(4) 0.5966(3) 0.2378(3) 0.0309(8) Uani 1 1 d . . .
C14 C -0.3953(4) 0.5627(3) 0.2358(3) 0.0333(9) Uani 1 1 d . . .
C15 C 0.5401(4) 0.8596(3) 0.4709(3) 0.0238(7) Uani 1 1 d . . .
H15 H 0.4567 0.8201 0.4175 0.029 Uiso 1 1 calc R . .
C16 C 0.7092(4) 0.9242(3) 0.6136(3) 0.0354(9) Uani 1 1 d . . .
H16 H 0.7671 0.9378 0.6783 0.042 Uiso 1 1 calc R . .
C17 C 0.7356(5) 0.9697(3) 0.5569(3) 0.0440(11) Uani 1 1 d . . .
H17 H 0.8127 1.0210 0.5765 0.053 Uiso 1 1 calc R . .
C18 C 0.6098(4) 0.9540(3) 0.3839(3) 0.0315(8) Uani 1 1 d . . .
H18A H 0.6288 1.0268 0.4115 0.038 Uiso 1 1 calc R . .
H18B H 0.5123 0.9272 0.3383 0.038 Uiso 1 1 calc R . .
C19 C 0.7059(5) 0.9147(3) 0.3252(3) 0.0387(10) Uani 1 1 d . . .
C20 C 0.8073(5) 0.9805(4) 0.3223(3) 0.0439(11) Uani 1 1 d . . .
H20 H 0.8205 1.0497 0.3593 0.053 Uiso 1 1 calc R . .
C21 C 0.8898(5) 0.9420(4) 0.2634(4) 0.0525(13) Uani 1 1 d . . .
H21 H 0.9621 0.9853 0.2643 0.063 Uiso 1 1 calc R . .
C22 C 0.8647(4) 0.8437(3) 0.2064(3) 0.0323(9) Uani 1 1 d . . .
C23 C 0.7602(5) 0.7762(3) 0.2033(4) 0.0414(11) Uani 1 1 d . . .
H23 H 0.7447 0.7077 0.1614 0.050 Uiso 1 1 calc R . .
C24 C 0.6791(5) 0.8099(3) 0.2619(4) 0.0455(11) Uani 1 1 d . . .
H24 H 0.6080 0.7650 0.2602 0.055 Uiso 1 1 calc R . .
C25 C 0.9552(5) 0.8003(4) 0.1384(3) 0.0436(11) Uani 1 1 d . . .
H25A H 1.0113 0.8551 0.1367 0.052 Uiso 1 1 calc R . .
H25B H 1.0193 0.7668 0.1670 0.052 Uiso 1 1 calc R . .
C26 C 0.7667(4) 0.7528(3) -0.0286(3) 0.0371(10) Uani 1 1 d . . .
H26 H 0.7500 0.8162 -0.0176 0.045 Uiso 1 1 calc R . .
C27 C 0.7016(5) 0.6662(4) -0.1101(3) 0.0436(11) Uani 1 1 d . . .
H27 H 0.6329 0.6594 -0.1684 0.052 Uiso 1 1 calc R . .
C28 C 0.8511(4) 0.6323(3) -0.0064(3) 0.0339(9) Uani 1 1 d . . .
H28 H 0.9058 0.5975 0.0220 0.041 Uiso 1 1 calc R . .
C29 C 0.5312(4) 0.5887(3) 0.6232(3) 0.0328(9) Uani 1 1 d . . .
H29 H 0.4467 0.5714 0.6310 0.039 Uiso 1 1 calc R . .
C30 C 0.6962(4) 0.6728(3) 0.6066(3) 0.0271(8) Uani 1 1 d . . .
H30 H 0.7508 0.7226 0.6017 0.033 Uiso 1 1 calc R . .
C31 C 0.6273(5) 0.5347(3) 0.6191(3) 0.0391(10) Uani 1 1 d . . .
H31 H 0.6240 0.4743 0.6236 0.047 Uiso 1 1 calc R . .
C32 C 0.8686(4) 0.5599(3) 0.5941(2) 0.0274(8) Uani 1 1 d . . .
H32A H 0.8584 0.4878 0.5706 0.033 Uiso 1 1 calc R . .
H32B H 0.8845 0.5757 0.5424 0.033 Uiso 1 1 calc R . .
C33 C 0.9938(4) 0.6134(3) 0.6884(3) 0.0309(9) Uani 1 1 d . . .
C34 C 1.1262(5) 0.6397(4) 0.6807(3) 0.0419(10) Uani 1 1 d . . .
H34 H 1.1333 0.6313 0.6194 0.050 Uiso 1 1 calc R . .
C35 C 1.2471(5) 0.6794(4) 0.7701(3) 0.0437(11) Uani 1 1 d . . .
H35 H 1.3352 0.6964 0.7666 0.052 Uiso 1 1 calc R . .
C36 C 1.2386(4) 0.6933(3) 0.8605(3) 0.0263(8) Uani 1 1 d . . .
C37 C 1.1065(4) 0.6679(3) 0.8691(3) 0.0347(9) Uani 1 1 d . . .
H37 H 1.1005 0.6762 0.9307 0.042 Uiso 1 1 calc R . .
C38 C 0.9895(4) 0.6310(3) 0.7847(3) 0.0371(10) Uani 1 1 d . . .
H38 H 0.9021 0.6166 0.7902 0.045 Uiso 1 1 calc R . .
C39 C 1.3786(4) 0.7326(3) 0.9488(3) 0.0330(9) Uani 1 1 d . . .
H39A H 1.4466 0.6951 0.9277 0.040 Uiso 1 1 calc R . .
H39B H 1.4153 0.8029 0.9686 0.040 Uiso 1 1 calc R . .
C40 C 1.3181(4) 0.7900(3) 1.1080(3) 0.0344(9) Uani 1 1 d . . .
H40 H 1.3041 0.8532 1.1155 0.041 Uiso 1 1 calc R . .
H41 H 1.2701 0.7690 1.2229 0.041 Uiso 1 1 d R . .
C41 C 1.3001(4) 0.7425(3) 1.1688(3) 0.0303(8) Uani 1 1 d . . .
C42 C 1.3652(5) 0.6421(3) 1.0532(3) 0.0395(10) Uani 1 1 d . . .
H42 H 1.3896 0.5849 1.0132 0.047 Uiso 1 1 calc R . .
N1 N 0.5710(3) 0.6735(2) 0.6144(2) 0.0286(7) Uani 1 1 d . . .
N2 N 0.7339(4) 0.5867(3) 0.6068(2) 0.0344(8) Uani 1 1 d . . .
N3 N 1.3603(3) 0.7226(3) 1.0369(2) 0.0299(7) Uani 1 1 d . . .
N4 N 1.3324(4) 0.6519(3) 1.1300(2) 0.0350(8) Uani 1 1 d . . .
N5 N 0.5813(3) 0.8545(2) 0.5574(2) 0.0305(7) Uani 1 1 d . . .
N6 N 0.6288(4) 0.9260(2) 0.4683(3) 0.0324(7) Uani 1 1 d . . .
N7 N 0.8642(4) 0.7294(3) 0.0364(2) 0.0336(8) Uani 1 1 d . . .
N8 N 0.7481(4) 0.5898(3) -0.0969(3) 0.0355(8) Uani 1 1 d . . .
O1 O 0.8406(7) 1.0567(4) 0.9685(5) 0.0452(15) Uani 0.50 1 d P . .
O2 O 0.8657(8) 0.9852(6) 1.0601(5) 0.061(2) Uani 0.50 1 d P . .
H2A H 0.9538 0.9886 1.0488 0.073 Uiso 0.50 1 d PR . .
O3 O 0.6786(4) 0.9017(3) 0.8120(2) 0.0624(10) Uani 1 1 d . . .
O4 O 0.4471(3) 0.8660(2) 0.7298(2) 0.0372(7) Uani 1 1 d . . .
O5 O 0.2724(3) 0.7009(2) 0.5201(2) 0.0406(7) Uani 1 1 d . . .
O6 O 0.2435(3) 0.8135(2) 0.4630(2) 0.0352(6) Uani 1 1 d . . .
O7 O 0.2281(3) 0.6069(2) 0.2897(2) 0.0371(7) Uani 1 1 d . . .
O8 O 0.0507(3) 0.5670(2) 0.1467(2) 0.0372(7) Uani 1 1 d . . .
O9 O -0.4781(3) 0.5816(2) 0.2846(2) 0.0410(7) Uani 1 1 d . . .
O10 O -0.4323(3) 0.5140(3) 0.1406(2) 0.0487(8) Uani 1 1 d . . .
Zn1 Zn 0.67232(5) 0.44311(4) -0.19128(3) 0.03301(13) Uani 1 1 d . . .
Zn2 Zn 0.46611(5) 0.77978(3) 0.60436(3) 0.02773(12) Uani 1 1 d . . .

loop_
_atom_site_aniso_label
_atom_site_aniso_U_11
_atom_site_aniso_U_22
_atom_site_aniso_U_33
_atom_site_aniso_U_23
_atom_site_aniso_U_13
_atom_site_aniso_U_12
C1 0.054(6) 0.037(5) 0.029(4) 0.004(4) 0.011(4) 0.016(4)
C2 0.048(3) 0.066(3) 0.028(2) 0.003(2) 0.027(2) 0.020(2)
C3 0.054(3) 0.021(2) 0.036(2) 0.0019(17) 0.009(2) 0.0020(19)
C4 0.061(3) 0.031(2) 0.029(2) 0.0076(18) 0.019(2) 0.018(2)
C5 0.058(3) 0.049(3) 0.026(2) 0.006(2) 0.000(2) 0.013(2)
C6 0.034(2) 0.0246(19) 0.0222(19) 0.0000(15) 0.0006(16) 0.0072(17)
C7 0.0276(19) 0.0233(17) 0.0228(18) 0.0066(15) 0.0057(15) 0.0076(15)
C8 0.0225(19) 0.033(2) 0.028(2) 0.0033(16) 0.0028(16) 0.0091(16)
C9 0.0123(17) 0.039(2) 0.036(2) 0.0092(18) 0.0059(16) -0.0024(16)
C10 0.034(2) 0.0209(17) 0.0276(19) 0.0111(15) 0.0101(16) 0.0115(15)
C11 0.025(2) 0.041(2) 0.032(2) 0.0110(18) 0.0037(17) 0.0032(18)
C12 0.0206(19) 0.042(2) 0.0247(19) 0.0068(17) 0.0002(16) -0.0007(17)
C13 0.033(2) 0.0224(18) 0.028(2) 0.0049(15) 0.0073(17) 0.0060(16)
C14 0.027(2) 0.043(2) 0.033(2) 0.0180(18) 0.0119(17) 0.0187(18)
C15 0.0147(16) 0.0310(19) 0.0256(18) 0.0113(15) 0.0092(14) 0.0054(14)
C16 0.027(2) 0.031(2) 0.039(2) 0.0104(18) 0.0057(17) 0.0134(17)
C17 0.033(2) 0.033(2) 0.041(2) 0.0091(19) -0.0032(19) -0.0171(18)
C18 0.035(2) 0.031(2) 0.0228(18) 0.0088(16) 0.0083(16) 0.0060(17)
C19 0.047(3) 0.031(2) 0.041(2) 0.0186(19) 0.014(2) 0.0101(19)
C20 0.042(3) 0.044(3) 0.041(3) 0.012(2) 0.020(2) 0.007(2)
C21 0.035(2) 0.042(3) 0.041(3) -0.012(2) 0.010(2) -0.012(2)
C22 0.040(2) 0.031(2) 0.0172(18) 0.0041(15) 0.0087(16) 0.0039(17)
C23 0.037(2) 0.0144(18) 0.052(3) 0.0033(17) 0.006(2) 0.0008(16)
C24 0.041(3) 0.035(2) 0.049(3) 0.011(2) 0.016(2) -0.001(2)
C25 0.048(3) 0.049(3) 0.0170(19) 0.0028(18) 0.0080(18) 0.007(2)
C26 0.035(2) 0.041(2) 0.025(2) 0.0087(17) 0.0038(17) 0.0179(19)
C27 0.042(2) 0.059(3) 0.024(2) 0.014(2) 0.0065(19) 0.024(2)
C28 0.0202(18) 0.030(2) 0.027(2) 0.0029(16) -0.0095(15) 0.0010(16)
C29 0.0253(19) 0.043(2) 0.0175(18) 0.0097(16) -0.0019(15) 0.0019(17)
C30 0.0143(16) 0.0236(17) 0.036(2) 0.0123(16) -0.0006(15) 0.0061(14)
C31 0.049(3) 0.0248(19) 0.0222(19) 0.0057(16) -0.0094(18) 0.0064(18)
C32 0.0268(19) 0.038(2) 0.0106(15) 0.0044(15) 0.0054(14) 0.0158(16)
C33 0.0192(18) 0.035(2) 0.0259(19) 0.0073(16) -0.0009(15) 0.0078(15)
C34 0.031(2) 0.069(3) 0.035(2) 0.029(2) 0.0127(18) 0.023(2)
C35 0.027(2) 0.066(3) 0.043(3) 0.026(2) 0.0155(19) 0.009(2)
C36 0.0219(18) 0.0266(18) 0.0243(18) 0.0047(15) 0.0084(15) 0.0101(15)
C37 0.037(2) 0.052(2) 0.0139(17) 0.0086(17) 0.0163(16) 0.0080(19)
C38 0.0157(18) 0.054(3) 0.036(2) 0.015(2) 0.0088(16) 0.0116(18)
C39 0.0103(16) 0.053(2) 0.029(2) 0.0128(18) 0.0087(15) -0.0019(16)
C40 0.029(2) 0.047(2) 0.031(2) 0.0198(18) 0.0114(17) 0.0136(18)
C41 0.036(2) 0.032(2) 0.0239(19) 0.0111(16) 0.0129(17) 0.0161(17)
C42 0.032(2) 0.040(2) 0.041(2) 0.019(2) 0.0053(19) 0.0027(18)
N1 0.0221(16) 0.0301(16) 0.0272(16) 0.0081(13) 0.0056(13) 0.0111(13)
N2 0.0317(18) 0.0379(18) 0.0294(17) 0.0142(15) 0.0030(14) 0.0209(15)
N3 0.0208(15) 0.0455(19) 0.0257(16) 0.0177(15) 0.0066(13) 0.0152(14)
N4 0.0309(18) 0.0409(19) 0.0220(16) 0.0067(14) 0.0036(14) 0.0130(15)
N5 0.0300(17) 0.0200(15) 0.0297(17) 0.0059(13) 0.0031(14) 0.0010(13)
N6 0.0305(18) 0.0337(18) 0.0336(18) 0.0159(15) 0.0122(15) 0.0035(14)
N7 0.0286(17) 0.0363(18) 0.0240(17) 0.0039(14) 0.0071(14) 0.0067(15)
N8 0.0276(17) 0.044(2) 0.0283(17) 0.0119(15) 0.0057(14) 0.0122(15)
O1 0.048(4) 0.032(3) 0.037(3) 0.000(3) 0.013(3) 0.010(3)
O2 0.048(4) 0.069(5) 0.048(4) 0.010(4) 0.016(3) 0.014(4)
O3 0.055(2) 0.066(2) 0.0326(18) -0.0009(16) 0.0035(16) 0.0140(19)
O4 0.0402(17) 0.0311(14) 0.0324(15) 0.0056(12) 0.0151(13) 0.0078(13)
O5 0.0282(15) 0.0524(18) 0.0218(14) 0.0109(13) -0.0092(12) 0.0082(13)
O6 0.0216(14) 0.0396(16) 0.0409(16) 0.0184(13) 0.0086(12) -0.0023(12)
O7 0.0316(15) 0.0405(16) 0.0270(14) 0.0074(12) 0.0051(12) 0.0073(13)
O8 0.0350(16) 0.0420(16) 0.0290(15) 0.0106(13) 0.0108(13) 0.0122(13)
O9 0.0295(15) 0.067(2) 0.0233(14) 0.0198(14) 0.0055(12) 0.0140(14)
O10 0.0238(15) 0.059(2) 0.0302(16) 0.0015(14) -0.0052(12) -0.0032(14)
Zn1 0.0271(2) 0.0365(3) 0.0271(2) 0.00939(19) 0.00517(19) 0.00741(19)
Zn2 0.0273(2) 0.0233(2) 0.0225(2) 0.00556(17) 0.00184(18) 0.00566(17)

loop_
_atom_type_symbol
_atom_type_description
_atom_type_scat_dispersion_real
_atom_type_scat_dispersion_imag
_atom_type_scat_source
C C 0.0033 0.0016 'International Tables Vol C Tables 4.2.6.8 and 6.1.1.4'
H H 0.0000 0.0000 'International Tables Vol C Tables 4.2.6.8 and 6.1.1.4'
N N 0.0061 0.0033 'International Tables Vol C Tables 4.2.6.8 and 6.1.1.4'
O O 0.0106 0.0060 'International Tables Vol C Tables 4.2.6.8 and 6.1.1.4'
Zn Zn 0.2839 1.4301 'International Tables Vol C Tables 4.2.6.8 and 6.1.1.4'

loop_
_geom_angle_atom_site_label_1
_geom_angle_atom_site_label_2
_geom_angle_atom_site_label_3
_geom_angle
_geom_angle_site_symmetry_1
_geom_angle_site_symmetry_3
_geom_angle_publ_flag
O1 C1 O2 111.4(9) . . ?
O1 C1 C2 129.1(9) . . ?
O2 C1 C2 119.2(9) . . ?
C1 C2 C3 126.3(5) . . ?
C1 C2 C4 116.9(5) . 2_677 ?
C3 C2 C4 116.5(4) . 2_677 ?
C4 C3 C2 124.1(4) . . ?
C4 C3 C5 121.3(4) . . ?
C2 C3 C5 114.5(4) . . ?
C3 C4 C2 119.4(4) . 2_677 ?
C3 C4 H4 120.3 . . ?
C2 C4 H4 120.3 2_677 . ?
O4 C5 O3 119.8(4) . . ?
O4 C5 C3 116.8(5) . . ?
O3 C5 C3 123.4(4) . . ?
O6 C6 O5 125.7(4) . . ?
O6 C6 C7 117.8(4) . . ?
O5 C6 C7 116.4(4) . . ?
C12 C7 C8 120.0(3) . . ?
C12 C7 C6 123.4(4) . . ?
C8 C7 C6 116.3(3) . . ?
C9 C8 C7 120.5(4) . . ?
C9 C8 H8 119.8 . . ?
C7 C8 H8 119.8 . . ?
C8 C9 C10 120.3(4) . . ?
C8 C9 H9 119.8 . . ?
C10 C9 H9 119.8 . . ?
C11 C10 C9 119.0(4) . . ?
C11 C10 C14 120.6(3) . . ?
C9 C10 C14 119.9(3) . . ?
C10 C11 C12 121.4(4) . . ?
C10 C11 H11 119.3 . . ?
C12 C11 H11 119.3 . . ?
C7 C12 C11 118.8(4) . . ?
C7 C12 C13 125.8(4) . . ?
C11 C12 C13 115.4(3) . . ?
O8 C13 O7 123.7(4) . . ?
O8 C13 C12 122.5(4) . . ?
O7 C13 C12 113.8(3) . . ?
O9 C14 O10 125.4(4) . . ?
O9 C14 C10 117.6(3) . . ?
O10 C14 C10 117.0(3) . . ?
N6 C15 N5 112.7(3) . . ?
N6 C15 H15 123.7 . . ?
N5 C15 H15 123.7 . . ?
C17 C16 N5 107.9(4) . . ?
C17 C16 H16 126.1 . . ?
N5 C16 H16 126.1 . . ?
N6 C17 C16 106.6(4) . . ?
N6 C17 H17 126.7 . . ?
C16 C17 H17 126.7 . . ?
N6 C18 C19 112.5(3) . . ?
N6 C18 H18A 109.1 . . ?
C19 C18 H18A 109.1 . . ?
N6 C18 H18B 109.1 . . ?
C19 C18 H18B 109.1 . . ?
H18A C18 H18B 107.8 . . ?
C20 C19 C24 119.5(4) . . ?
C20 C19 C18 120.8(4) . . ?
C24 C19 C18 119.2(4) . . ?
C19 C20 C21 119.4(4) . . ?
C19 C20 H20 120.3 . . ?
C21 C20 H20 120.3 . . ?
C22 C21 C20 119.8(5) . . ?
C22 C21 H21 120.1 . . ?
C20 C21 H21 120.1 . . ?
C21 C22 C23 122.5(4) . . ?
C21 C22 C25 119.9(4) . . ?
C23 C22 C25 117.6(4) . . ?
C24 C23 C22 120.0(4) . . ?
C24 C23 H23 120.0 . . ?
C22 C23 H23 120.0 . . ?
C23 C24 C19 118.6(4) . . ?
C23 C24 H24 120.7 . . ?
C19 C24 H24 120.7 . . ?
N7 C25 C22 110.4(4) . . ?
N7 C25 H25A 109.6 . . ?
C22 C25 H25A 109.6 . . ?
N7 C25 H25B 109.6 . . ?
C22 C25 H25B 109.6 . . ?
H25A C25 H25B 108.1 . . ?
C27 C26 N7 105.4(4) . . ?
C27 C26 H26 127.3 . . ?
N7 C26 H26 127.3 . . ?
C26 C27 N8 110.7(4) . . ?
C26 C27 H27 124.7 . . ?
N8 C27 H27 124.7 . . ?
N7 C28 N8 110.3(4) . . ?
N7 C28 H28 124.8 . . ?
N8 C28 H28 124.8 . . ?
C31 C29 N1 111.7(4) . . ?
C31 C29 H29 124.2 . . ?
N1 C29 H29 124.2 . . ?
N1 C30 N2 109.0(4) . . ?
N1 C30 H30 125.5 . . ?
N2 C30 H30 125.5 . . ?
C29 C31 N2 105.3(4) . . ?
C29 C31 H31 127.4 . . ?
N2 C31 H31 127.4 . . ?
C33 C32 N2 113.4(3) . . ?
C33 C32 H32A 108.9 . . ?
N2 C32 H32A 108.9 . . ?
C33 C32 H32B 108.9 . . ?
N2 C32 H32B 108.9 . . ?
H32A C32 H32B 107.7 . . ?
C38 C33 C34 118.5(3) . . ?
C38 C33 C32 122.8(4) . . ?
C34 C33 C32 118.4(4) . . ?
C35 C34 C33 117.5(4) . . ?
C35 C34 H34 121.3 . . ?
C33 C34 H34 121.3 . . ?
C36 C35 C34 122.1(4) . . ?
C36 C35 H35 118.9 . . ?
C34 C35 H35 118.9 . . ?
C35 C36 C37 120.9(4) . . ?
C35 C36 C39 115.9(3) . . ?
C37 C36 C39 123.1(3) . . ?
C38 C37 C36 117.8(3) . . ?
C38 C37 H37 121.1 . . ?
C36 C37 H37 121.1 . . ?
C37 C38 C33 123.2(4) . . ?
C37 C38 H38 118.4 . . ?
C33 C38 H38 118.4 . . ?
N3 C39 C36 111.0(3) . . ?
N3 C39 H39A 109.4 . . ?
C36 C39 H39A 109.4 . . ?
N3 C39 H39B 109.4 . . ?
C36 C39 H39B 109.4 . . ?
H39A C39 H39B 108.0 . . ?
N3 C40 C41 104.7(4) . . ?
N3 C40 H40 127.7 . . ?
C41 C40 H40 127.7 . . ?
N4 C41 C40 106.9(3) . . ?
N4 C41 H41 127.5 . . ?
C40 C41 H41 125.6 . . ?
N4 C42 N3 112.4(4) . . ?
N4 C42 H42 123.8 . . ?
N3 C42 H42 123.8 . . ?
C30 N1 C29 106.4(3) . . ?
C30 N1 Zn2 122.6(3) . . ?
C29 N1 Zn2 130.9(3) . . ?
C30 N2 C31 107.7(3) . . ?
C30 N2 C32 122.8(4) . . ?
C31 N2 C32 129.6(3) . . ?
C42 N3 C40 107.8(4) . . ?
C42 N3 C39 126.4(4) . . ?
C40 N3 C39 125.3(3) . . ?
C42 N4 C41 108.2(4) . . ?
C42 N4 Zn1 129.5(3) . 2_766 ?
C41 N4 Zn1 122.3(3) . 2_766 ?
C15 N5 C16 104.6(3) . . ?
C15 N5 Zn2 126.7(3) . . ?
C16 N5 Zn2 127.9(3) . . ?
C15 N6 C17 108.2(3) . . ?
C15 N6 C18 126.1(3) . . ?
C17 N6 C18 125.6(3) . . ?
C28 N7 C26 108.0(3) . . ?
C28 N7 C25 126.6(4) . . ?
C26 N7 C25 125.2(4) . . ?
C28 N8 C27 105.5(3) . . ?
C28 N8 Zn1 127.8(3) . . ?
C27 N8 Zn1 126.7(3) . . ?
C1 O2 H2A 109.8 . . ?
C5 O4 Zn2 121.7(3) . . ?
C6 O5 Zn2 114.2(3) . . ?
C13 O7 Zn1 107.3(2) . 2_665 ?
C14 O9 Zn1 109.7(2) . 2_565 ?
O9 Zn1 O7 100.48(12) 2_565 2_665 ?
O9 Zn1 N8 110.71(14) 2_565 . ?
O7 Zn1 N8 112.15(14) 2_665 . ?
O9 Zn1 N4 107.04(14) 2_565 2_766 ?
O7 Zn1 N4 107.50(13) 2_665 2_766 ?
N8 Zn1 N4 117.50(14) . 2_766 ?
O4 Zn2 O5 102.88(13) . . ?
O4 Zn2 N1 112.75(13) . . ?
O5 Zn2 N1 102.66(13) . . ?
O4 Zn2 N5 112.74(13) . . ?
O5 Zn2 N5 121.99(13) . . ?
N1 Zn2 N5 103.60(14) . . ?

loop_
_geom_bond_atom_site_label_1
_geom_bond_atom_site_label_2
_geom_bond_distance
_geom_bond_site_symmetry_2
_geom_bond_publ_flag
C1 O1 1.238(12) . ?
C1 O2 1.266(12) . ?
C1 C2 1.375(11) . ?
C2 C3 1.411(7) . ?
C2 C4 1.479(5) 2_677 ?
C3 C4 1.353(7) . ?
C3 C5 1.497(7) . ?
C4 C2 1.479(5) 2_677 ?
C4 H4 0.9300 . ?
C5 O4 1.281(5) . ?
C5 O3 1.290(7) . ?
C6 O6 1.189(5) . ?
C6 O5 1.283(5) . ?
C6 C7 1.505(5) . ?
C7 C12 1.360(5) . ?
C7 C8 1.445(6) . ?
C8 C9 1.355(5) . ?
C8 H8 0.9300 . ?
C9 C10 1.406(5) . ?
C9 H9 0.9300 . ?
C10 C11 1.394(6) . ?
C10 C14 1.508(6) . ?
C11 C12 1.417(5) . ?
C11 H11 0.9300 . ?
C12 C13 1.475(6) . ?
C13 O8 1.217(5) . ?
C13 O7 1.308(5) . ?
C14 O9 1.258(5) . ?
C14 O10 1.266(5) . ?
C15 N6 1.303(5) . ?
C15 N5 1.319(5) . ?
C15 H15 0.9300 . ?
C16 C17 1.376(6) . ?
C16 N5 1.383(5) . ?
C16 H16 0.9300 . ?
C17 N6 1.335(5) . ?
C17 H17 0.9300 . ?
C18 N6 1.493(5) . ?
C18 C19 1.512(6) . ?
C18 H18A 0.9700 . ?
C18 H18B 0.9700 . ?
C19 C20 1.384(6) . ?
C19 C24 1.417(6) . ?
C20 C21 1.396(6) . ?
C20 H20 0.9300 . ?
C21 C22 1.323(6) . ?
C21 H21 0.9300 . ?
C22 C23 1.376(6) . ?
C22 C25 1.570(6) . ?
C23 C24 1.370(7) . ?
C23 H23 0.9300 . ?
C24 H24 0.9300 . ?
C25 N7 1.451(5) . ?
C25 H25A 0.9700 . ?
C25 H25B 0.9700 . ?
C26 C27 1.323(6) . ?
C26 N7 1.373(5) . ?
C26 H26 0.9300 . ?
C27 N8 1.339(6) . ?
C27 H27 0.9300 . ?
C28 N7 1.301(5) . ?
C28 N8 1.335(5) . ?
C28 H28 0.9300 . ?
C29 C31 1.315(6) . ?
C29 N1 1.367(5) . ?
C29 H29 0.9300 . ?
C30 N1 1.310(5) . ?
C30 N2 1.373(5) . ?
C30 H30 0.9300 . ?
C31 N2 1.381(6) . ?
C31 H31 0.9300 . ?
C32 C33 1.483(5) . ?
C32 N2 1.499(5) . ?
C32 H32A 0.9700 . ?
C32 H32B 0.9700 . ?
C33 C38 1.418(6) . ?
C33 C34 1.419(6) . ?
C34 C35 1.417(6) . ?
C34 H34 0.9300 . ?
C35 C36 1.356(6) . ?
C35 H35 0.9300 . ?
C36 C37 1.420(5) . ?
C36 C39 1.525(5) . ?
C37 C38 1.354(6) . ?
C37 H37 0.9300 . ?
C38 H38 0.9300 . ?
C39 N3 1.490(5) . ?
C39 H39A 0.9700 . ?
C39 H39B 0.9700 . ?
C40 N3 1.358(5) . ?
C40 C41 1.429(6) . ?
C40 H40 0.9300 . ?
C41 N4 1.349(5) . ?
C41 H41 0.9201 . ?
C42 N4 1.279(6) . ?
C42 N3 1.326(5) . ?
C42 H42 0.9300 . ?
N1 Zn2 2.015(3) . ?
N4 Zn1 2.006(4) 2_766 ?
N5 Zn2 2.016(3) . ?
N8 Zn1 1.997(4) . ?
O2 H2A 0.9600 . ?
O4 Zn2 1.917(3) . ?
O5 Zn2 1.960(3) . ?
O7 Zn1 1.993(3) 2_665 ?
O9 Zn1 1.979(3) 2_565 ?
Zn1 O9 1.979(3) 2_565 ?
Zn1 O7 1.993(3) 2_665 ?
Zn1 N4 2.006(4) 2_766 ?
